data_4068486
loop_
_publ_author_name
'Hamilton, Ewan J. M.'
'Park, Jung Su'
'Chen, Xuenian'
'Liu, Shengming'
'Sturgeon, Matthew R.'
'Meyers, Edward A.'
'Shore, Sheldon G.'

_publ_section_title
;
 \b-Agostic Interactions in 15-Valence-Electron 9-BBN Hydroborate
 Half-Sandwich Titanium(III) Complexes
;
_journal_issue 14
_journal_name_full Organometallics
_journal_page_first 3973
_journal_paper_doi 10.1021/om8009014
_journal_volume 28
_journal_year 2009
_chemical_formula_moiety 'C22 H39 B Cl O Ti'
_chemical_formula_sum 'C22 H39 B Cl O Ti'
_chemical_formula_weight 413.69
_chemical_name_common SHORE1283
_chemical_name_systematic
; 
 ? 
;
_space_group_IT_number 15
_symmetry_cell_setting monoclinic
_symmetry_space_group_name_Hall '-C 2yc'
_symmetry_space_group_name_H-M 'C 1 2/c 1'
_atom_sites_solution_hydrogens geom
_atom_sites_solution_primary direct
_atom_sites_solution_secondary difmap
_audit_creation_method SHELXL-97
_cell_angle_alpha 90.00
_cell_angle_beta 102.804(10)
_cell_angle_gamma 90.00
_cell_formula_units_Z 8
_cell_length_a 31.8160(10)
_cell_length_b 9.7701(10)
_cell_length_c 15.1339(10)
_cell_measurement_temperature 150(2)
_cell_measurement_theta_max 25.03
_cell_measurement_theta_min 2.51
_cell_volume 4587.3(6)
_computing_structure_refinement 'SHELXL-97 (Sheldrick, 1997)'
_computing_structure_solution 'SHELXS-97 (Sheldrick, 1990)'
_diffrn_ambient_temperature 150(2)
_diffrn_measured_fraction_theta_full 0.999
_diffrn_measured_fraction_theta_max 0.999
_diffrn_measurement_device_type 'NONIUS KAPPA CCD'
_diffrn_measurement_method 'PHI SCANS & OMEGA SCANS'
_diffrn_radiation_monochromator graphite
_diffrn_radiation_source 'fine-focus sealed tube'
_diffrn_radiation_type MoK\a
_diffrn_radiation_wavelength 0.71073
_diffrn_reflns_av_R_equivalents 0.0189
_diffrn_reflns_av_sigmaI/netI 0.0300
_diffrn_reflns_limit_h_max 37
_diffrn_reflns_limit_h_min -37
_diffrn_reflns_limit_k_max 11
_diffrn_reflns_limit_k_min -11
_diffrn_reflns_limit_l_max 17
_diffrn_reflns_limit_l_min -18
_diffrn_reflns_number 7816
_diffrn_reflns_theta_full 25.03
_diffrn_reflns_theta_max 25.03
_diffrn_reflns_theta_min 2.51
_diffrn_standards_number 0
_exptl_absorpt_coefficient_mu 0.498
_exptl_absorpt_correction_T_max 0.9427
_exptl_absorpt_correction_T_min 0.8450
_exptl_absorpt_correction_type multi-scan
_exptl_absorpt_process_details 'SORTAV (BLESSING, 1995)'
_exptl_crystal_density_diffrn 1.198
_exptl_crystal_density_method 'not measured'
_exptl_crystal_F_000 1784
_exptl_crystal_size_max 0.35
_exptl_crystal_size_mid 0.15
_exptl_crystal_size_min 0.12
_refine_diff_density_max 0.445
_refine_diff_density_min -0.391
_refine_diff_density_rms 0.057
_refine_ls_extinction_method none
_refine_ls_goodness_of_fit_ref 1.037
_refine_ls_hydrogen_treatment mixed
_refine_ls_matrix_type full
_refine_ls_number_parameters 251
_refine_ls_number_reflns 4051
_refine_ls_number_restraints 0
_refine_ls_restrained_S_all 1.037
_refine_ls_R_factor_all 0.0547
_refine_ls_R_factor_gt 0.0402
_refine_ls_shift/su_max 0.000
_refine_ls_shift/su_mean 0.000
_refine_ls_structure_factor_coef Fsqd
_refine_ls_weighting_details 'calc w=1/[\s^2^(Fo^2^)+(0.0584P)^2^+8.7871P] where P=(Fo^2^+2Fc^2^)/3'
_refine_ls_weighting_scheme calc
_refine_ls_wR_factor_gt 0.1083
_refine_ls_wR_factor_ref 0.1154
_reflns_number_gt 3281
_reflns_number_total 4051
_reflns_threshold_expression >2sigma(I)
_cod_data_source_file om8009014_si_003.cif
_cod_data_source_block monoclinic[Cp*Ti(III)Cl{(mu-H)2BC8H14}(THF)]
_cod_depositor_comments
;
The following automatic conversions were performed:

'_symmetry_cell_setting' value 'MONOCLINIC' changed to 'monoclinic'
according to /home/saulius/struct/CIF-dictionaries/cif_core.dic
dictionary named 'cif_core.dic' version 2.4.2 from
2011-04-26.

'_exptl_absorpt_correction_type' value 'MULTI-SCAN'
changed to 'multi-scan' according to
/home/saulius/struct/CIF-dictionaries/cif_core.dic dictionary named
'cif_core.dic' version 2.4.2 from 2011-04-26.

Automatic conversion script
Id: cif_fix_values 1715 2011-07-08 13:25:40Z adriana 
;
_cod_original_sg_symbol_H-M C2/c
_cod_database_code 4068486

loop_
_symmetry_equiv_pos_as_xyz
'x, y, z'
'-x, y, -z+1/2'
'x+1/2, y+1/2, z'
'-x+1/2, y+1/2, -z+1/2'
'-x, -y, -z'
'x, -y, z-1/2'
'-x+1/2, -y+1/2, -z'
'x+1/2, -y+1/2, z-1/2'

loop_
_atom_site_label
_atom_site_type_symbol
_atom_site_fract_x
_atom_site_fract_y
_atom_site_fract_z
_atom_site_U_iso_or_equiv
_atom_site_adp_type
_atom_site_occupancy
_atom_site_symmetry_multiplicity
_atom_site_calc_flag
Ti1 Ti 0.138275(13) 0.01994(4) 0.96646(3) 0.02066(15) Uani 1 1 d
Cl1 Cl 0.18109(2) 0.06570(7) 0.85877(4) 0.03386(19) Uani 1 1 d
C1 C 0.14849(8) -0.2137(2) 0.95259(17) 0.0269(6) Uani 1 1 d
C2 C 0.14211(8) -0.1942(2) 1.04185(16) 0.0260(6) Uani 1 1 d
C3 C 0.10001(8) -0.1445(2) 1.03532(16) 0.0255(6) Uani 1 1 d
C4 C 0.07981(7) -0.1349(2) 0.94185(16) 0.0236(5) Uani 1 1 d
C5 C 0.10963(8) -0.1783(2) 0.89080(16) 0.0241(5) Uani 1 1 d
C1A C 0.18783(9) -0.2732(3) 0.9280(2) 0.0412(7) Uani 1 1 d
H1A1 H 0.2102 -0.2879 0.9832 0.062 Uiso 1 1 calc
H1A2 H 0.1986 -0.2099 0.8879 0.062 Uiso 1 1 calc
H1A3 H 0.1804 -0.3608 0.8968 0.062 Uiso 1 1 calc
C2A C 0.17435(10) -0.2296(3) 1.1273(2) 0.0417(7) Uani 1 1 d
H2A1 H 0.2011 -0.2616 1.1120 0.062 Uiso 1 1 calc
H2A2 H 0.1626 -0.3020 1.1596 0.062 Uiso 1 1 calc
H2A3 H 0.1804 -0.1483 1.1659 0.062 Uiso 1 1 calc
C3A C 0.07891(10) -0.1166(3) 1.11310(19) 0.0393(7) Uani 1 1 d
H3A1 H 0.0496 -0.0824 1.0897 0.059 Uiso 1 1 calc
H3A2 H 0.0957 -0.0478 1.1532 0.059 Uiso 1 1 calc
H3A3 H 0.0777 -0.2014 1.1471 0.059 Uiso 1 1 calc
C4A C 0.03338(8) -0.0985(3) 0.9031(2) 0.0370(7) Uani 1 1 d
H4A1 H 0.0196 -0.0717 0.9522 0.055 Uiso 1 1 calc
H4A2 H 0.0184 -0.1779 0.8712 0.055 Uiso 1 1 calc
H4A3 H 0.0320 -0.0221 0.8605 0.055 Uiso 1 1 calc
C5A C 0.10054(9) -0.1927(3) 0.78932(17) 0.0376(7) Uani 1 1 d
H5A1 H 0.1266 -0.2241 0.7711 0.056 Uiso 1 1 calc
H5A2 H 0.0917 -0.1039 0.7611 0.056 Uiso 1 1 calc
H5A3 H 0.0774 -0.2594 0.7697 0.056 Uiso 1 1 calc
O1 O 0.19353(5) 0.07636(17) 1.06718(10) 0.0246(4) Uani 1 1 d
C6 C 0.18998(8) 0.1235(3) 1.15703(16) 0.0282(6) Uani 1 1 d
H6A H 0.1813 0.0475 1.1924 0.034 Uiso 1 1 calc
H6B H 0.1685 0.1980 1.1520 0.034 Uiso 1 1 calc
C7 C 0.23422(9) 0.1745(4) 1.2013(2) 0.0473(8) Uani 1 1 d
H7A H 0.2400 0.1630 1.2679 0.057 Uiso 1 1 calc
H7B H 0.2377 0.2721 1.1870 0.057 Uiso 1 1 calc
C8 C 0.26347(9) 0.0843(3) 1.1600(2) 0.0443(8) Uani 1 1 d
H8A H 0.2918 0.1285 1.1633 0.053 Uiso 1 1 calc
H8B H 0.2680 -0.0057 1.1907 0.053 Uiso 1 1 calc
C9 C 0.23904(8) 0.0696(3) 1.06392(19) 0.0385(7) Uani 1 1 d
H9A H 0.2465 0.1445 1.0261 0.046 Uiso 1 1 calc
H9B H 0.2457 -0.0190 1.0384 0.046 Uiso 1 1 calc
B1 B 0.09305(9) 0.2071(3) 0.96139(19) 0.0257(6) Uani 1 1 d
H1B H 0.0934(8) 0.125(3) 0.9029(17) 0.031(7) Uiso 1 1 d
H1A H 0.1073(8) 0.137(3) 1.0284(17) 0.031(7) Uiso 1 1 d
C11 C 0.04657(8) 0.2678(3) 0.96106(18) 0.0295(6) Uani 1 1 d
H11 H 0.0255(8) 0.196(3) 0.9661(18) 0.032(7) Uiso 1 1 d
C12 C 0.02952(9) 0.3396(3) 0.86967(19) 0.0377(7) Uani 1 1 d
H12A H 0.0228 0.2688 0.8218 0.045 Uiso 1 1 calc
H12B H 0.0021 0.3862 0.8720 0.045 Uiso 1 1 calc
C13 C 0.05990(10) 0.4447(3) 0.84210(19) 0.0416(7) Uani 1 1 d
H13A H 0.0583 0.5305 0.8759 0.050 Uiso 1 1 calc
H13B H 0.0496 0.4650 0.7768 0.050 Uiso 1 1 calc
C14 C 0.10729(9) 0.3995(3) 0.85909(19) 0.0370(7) Uani 1 1 d
H14A H 0.1252 0.4803 0.8531 0.044 Uiso 1 1 calc
H14B H 0.1104 0.3332 0.8115 0.044 Uiso 1 1 calc
C15 C 0.12486(9) 0.3330(3) 0.95308(18) 0.0301(6) Uani 1 1 d
H15 H 0.1540(8) 0.310(3) 0.9546(17) 0.024(6) Uiso 1 1 d
C16 C 0.12644(9) 0.4326(3) 1.03326(19) 0.0371(7) Uani 1 1 d
H16A H 0.1435 0.3890 1.0888 0.045 Uiso 1 1 calc
H16B H 0.1421 0.5160 1.0220 0.045 Uiso 1 1 calc
C17 C 0.08309(10) 0.4765(3) 1.0518(2) 0.0417(7) Uani 1 1 d
H17A H 0.0881 0.5160 1.1135 0.050 Uiso 1 1 calc
H17B H 0.0708 0.5495 1.0084 0.050 Uiso 1 1 calc
C18 C 0.05011(9) 0.3614(3) 1.04456(19) 0.0374(7) Uani 1 1 d
H18A H 0.0215 0.4023 1.0429 0.045 Uiso 1 1 calc
H18B H 0.0577 0.3043 1.0999 0.045 Uiso 1 1 calc

loop_
_atom_site_aniso_label
_atom_site_aniso_U_11
_atom_site_aniso_U_22
_atom_site_aniso_U_33
_atom_site_aniso_U_23
_atom_site_aniso_U_13
_atom_site_aniso_U_12
Ti1 0.0239(2) 0.0204(2) 0.0181(2) -0.00062(17) 0.00571(17) -0.00078(17)
Cl1 0.0443(4) 0.0381(4) 0.0233(3) -0.0017(3) 0.0164(3) -0.0065(3)
C1 0.0299(13) 0.0183(13) 0.0332(14) -0.0031(11) 0.0084(11) -0.0001(10)
C2 0.0345(14) 0.0171(12) 0.0240(13) 0.0009(10) 0.0013(11) -0.0023(10)
C3 0.0358(14) 0.0180(13) 0.0244(13) -0.0009(10) 0.0104(11) -0.0058(10)
C4 0.0249(12) 0.0200(12) 0.0262(13) 0.0001(10) 0.0065(10) -0.0027(10)
C5 0.0319(13) 0.0201(13) 0.0200(12) -0.0029(10) 0.0055(10) -0.0039(10)
C1A 0.0330(15) 0.0311(16) 0.062(2) -0.0101(14) 0.0172(14) 0.0022(12)
C2A 0.0521(18) 0.0253(15) 0.0371(16) 0.0057(12) -0.0124(13) -0.0028(13)
C3A 0.0535(18) 0.0373(16) 0.0338(15) -0.0048(13) 0.0239(13) -0.0091(14)
C4A 0.0267(14) 0.0320(16) 0.0501(17) 0.0015(13) 0.0040(12) -0.0017(12)
C5A 0.0534(18) 0.0395(16) 0.0209(14) -0.0050(12) 0.0104(12) -0.0105(14)
O1 0.0236(9) 0.0308(9) 0.0202(8) -0.0040(7) 0.0066(7) -0.0010(7)
C6 0.0313(14) 0.0352(15) 0.0190(12) -0.0057(11) 0.0077(10) -0.0023(11)
C7 0.0377(16) 0.063(2) 0.0404(17) -0.0231(15) 0.0069(13) -0.0122(15)
C8 0.0258(14) 0.062(2) 0.0430(17) -0.0126(15) 0.0027(12) -0.0041(14)
C9 0.0235(13) 0.0551(19) 0.0388(16) -0.0084(14) 0.0110(12) -0.0012(13)
B1 0.0333(16) 0.0197(14) 0.0224(14) 0.0000(12) 0.0025(12) 0.0017(12)
C11 0.0304(14) 0.0241(14) 0.0331(14) 0.0005(11) 0.0049(11) 0.0004(11)
C12 0.0320(15) 0.0370(16) 0.0389(16) 0.0040(13) -0.0030(12) 0.0055(12)
C13 0.0525(18) 0.0354(16) 0.0324(15) 0.0088(13) -0.0005(13) 0.0020(14)
C14 0.0478(17) 0.0309(15) 0.0319(15) 0.0050(12) 0.0082(12) -0.0050(13)
C15 0.0297(14) 0.0256(14) 0.0340(15) 0.0002(11) 0.0052(11) -0.0005(11)
C16 0.0478(17) 0.0266(14) 0.0335(15) -0.0017(12) 0.0015(13) -0.0057(13)
C17 0.0566(19) 0.0296(15) 0.0377(16) -0.0056(13) 0.0081(14) 0.0034(13)
C18 0.0433(16) 0.0336(16) 0.0365(15) 0.0019(13) 0.0117(13) 0.0097(13)

loop_
_atom_type_symbol
_atom_type_description
_atom_type_scat_dispersion_real
_atom_type_scat_dispersion_imag
_atom_type_scat_source
C C 0.0033 0.0016 'International Tables Vol C Tables 4.2.6.8 and 6.1.1.4'
H H 0.0000 0.0000 'International Tables Vol C Tables 4.2.6.8 and 6.1.1.4'
B B 0.0013 0.0007 'International Tables Vol C Tables 4.2.6.8 and 6.1.1.4'
O O 0.0106 0.0060 'International Tables Vol C Tables 4.2.6.8 and 6.1.1.4'
Ti Ti 0.2776 0.4457 'International Tables Vol C Tables 4.2.6.8 and 6.1.1.4'
Cl Cl 0.1484 0.1585 'International Tables Vol C Tables 4.2.6.8 and 6.1.1.4'

loop_
_geom_angle_atom_site_label_1
_geom_angle_atom_site_label_2
_geom_angle_atom_site_label_3
_geom_angle
O1 Ti1 B1 103.15(8)
O1 Ti1 C1 102.09(8)
B1 Ti1 C1 150.58(10)
O1 Ti1 C5 137.58(8)
B1 Ti1 C5 117.85(9)
C1 Ti1 C5 35.49(9)
O1 Ti1 C4 140.84(8)
B1 Ti1 C4 92.21(9)
C1 Ti1 C4 58.48(8)
C5 Ti1 C4 35.09(8)
O1 Ti1 C2 86.43(7)
B1 Ti1 C2 132.60(10)
C1 Ti1 C2 35.26(9)
C5 Ti1 C2 58.43(8)
C4 Ti1 C2 57.73(8)
O1 Ti1 Cl1 86.26(5)
B1 Ti1 Cl1 105.89(8)
C1 Ti1 Cl1 90.57(7)
C5 Ti1 Cl1 92.31(6)
C4 Ti1 Cl1 124.12(6)
C2 Ti1 Cl1 121.14(7)
O1 Ti1 C3 106.35(7)
B1 Ti1 C3 99.93(10)
C1 Ti1 C3 58.22(9)
C5 Ti1 C3 58.26(8)
C4 Ti1 C3 34.80(8)
C2 Ti1 C3 34.36(9)
Cl1 Ti1 C3 147.85(6)
O1 Ti1 H1B 130.5(8)
B1 Ti1 H1B 30.8(8)
C1 Ti1 H1B 127.4(8)
C5 Ti1 H1B 91.9(8)
C4 Ti1 H1B 77.5(8)
C2 Ti1 H1B 133.8(8)
Cl1 Ti1 H1B 91.9(8)
C3 Ti1 H1B 101.0(8)
O1 Ti1 H1A 85.8(8)
B1 Ti1 H1A 31.8(8)
C1 Ti1 H1A 137.7(8)
C5 Ti1 H1A 123.8(8)
C4 Ti1 H1A 89.2(8)
C2 Ti1 H1A 105.8(8)
Cl1 Ti1 H1A 131.7(8)
C3 Ti1 H1A 79.6(8)
H1B Ti1 H1A 59.5(11)
C5 C1 C2 107.8(2)
C5 C1 C1A 125.8(2)
C2 C1 C1A 126.2(2)
C5 C1 Ti1 72.58(14)
C2 C1 Ti1 74.33(14)
C1A C1 Ti1 123.02(18)
C3 C2 C1 108.3(2)
C3 C2 C2A 126.7(2)
C1 C2 C2A 124.9(2)
C3 C2 Ti1 73.50(14)
C1 C2 Ti1 70.41(14)
C2A C2 Ti1 124.72(17)
C2 C3 C4 107.8(2)
C2 C3 C3A 126.2(2)
C4 C3 C3A 125.8(2)
C2 C3 Ti1 72.14(14)
C4 C3 Ti1 71.52(13)
C3A C3 Ti1 125.33(17)
C5 C4 C3 108.3(2)
C5 C4 C4A 125.2(2)
C3 C4 C4A 126.3(2)
C5 C4 Ti1 71.23(13)
C3 C4 Ti1 73.68(13)
C4A C4 Ti1 125.48(17)
C4 C5 C1 107.8(2)
C4 C5 C5A 125.8(2)
C1 C5 C5A 126.3(2)
C4 C5 Ti1 73.68(13)
C1 C5 Ti1 71.93(14)
C5A C5 Ti1 123.03(17)
C1 C1A H1A1 109.5
C1 C1A H1A2 109.5
H1A1 C1A H1A2 109.5
C1 C1A H1A3 109.5
H1A1 C1A H1A3 109.5
H1A2 C1A H1A3 109.5
C2 C2A H2A1 109.5
C2 C2A H2A2 109.5
H2A1 C2A H2A2 109.5
C2 C2A H2A3 109.5
H2A1 C2A H2A3 109.5
H2A2 C2A H2A3 109.5
C3 C3A H3A1 109.5
C3 C3A H3A2 109.5
H3A1 C3A H3A2 109.5
C3 C3A H3A3 109.5
H3A1 C3A H3A3 109.5
H3A2 C3A H3A3 109.5
C4 C4A H4A1 109.5
C4 C4A H4A2 109.5
H4A1 C4A H4A2 109.5
C4 C4A H4A3 109.5
H4A1 C4A H4A3 109.5
H4A2 C4A H4A3 109.5
C5 C5A H5A1 109.5
C5 C5A H5A2 109.5
H5A1 C5A H5A2 109.5
C5 C5A H5A3 109.5
H5A1 C5A H5A3 109.5
H5A2 C5A H5A3 109.5
C9 O1 C6 109.07(18)
C9 O1 Ti1 129.17(15)
C6 O1 Ti1 121.68(13)
O1 C6 C7 105.1(2)
O1 C6 H6A 110.7
C7 C6 H6A 110.7
O1 C6 H6B 110.7
C7 C6 H6B 110.7
H6A C6 H6B 108.8
C6 C7 C8 102.9(2)
C6 C7 H7A 111.2
C8 C7 H7A 111.2
C6 C7 H7B 111.2
C8 C7 H7B 111.2
H7A C7 H7B 109.1
C9 C8 C7 102.9(2)
C9 C8 H8A 111.2
C7 C8 H8A 111.2
C9 C8 H8B 111.2
C7 C8 H8B 111.2
H8A C8 H8B 109.1
O1 C9 C8 105.6(2)
O1 C9 H9A 110.6
C8 C9 H9A 110.6
O1 C9 H9B 110.6
C8 C9 H9B 110.6
H9A C9 H9B 108.8
C11 B1 C15 108.3(2)
C11 B1 Ti1 149.7(2)
C15 B1 Ti1 102.03(17)
C11 B1 H1B 114.0(12)
C15 B1 H1B 110.1(13)
Ti1 B1 H1B 52.3(12)
C11 B1 H1A 112.5(12)
C15 B1 H1A 111.5(12)
Ti1 B1 H1A 54.5(12)
H1B B1 H1A 100.2(17)
C12 C11 C18 114.4(2)
C12 C11 B1 108.4(2)
C18 C11 B1 108.6(2)
C12 C11 H11 106.4(16)
C18 C11 H11 106.5(16)
B1 C11 H11 112.6(15)
C13 C12 C11 115.6(2)
C13 C12 H12A 108.4
C11 C12 H12A 108.4
C13 C12 H12B 108.4
C11 C12 H12B 108.4
H12A C12 H12B 107.4
C12 C13 C14 114.7(2)
C12 C13 H13A 108.6
C14 C13 H13A 108.6
C12 C13 H13B 108.6
C14 C13 H13B 108.6
H13A C13 H13B 107.6
C13 C14 C15 114.5(2)
C13 C14 H14A 108.6
C15 C14 H14A 108.6
C13 C14 H14B 108.6
C15 C14 H14B 108.6
H14A C14 H14B 107.6
C16 C15 C14 113.5(2)
C16 C15 B1 109.3(2)
C14 C15 B1 106.6(2)
C16 C15 H15 105.5(15)
C14 C15 H15 105.8(15)
B1 C15 H15 116.4(16)
C17 C16 C15 116.5(2)
C17 C16 H16A 108.2
C15 C16 H16A 108.2
C17 C16 H16B 108.2
C15 C16 H16B 108.2
H16A C16 H16B 107.3
C18 C17 C16 114.5(2)
C18 C17 H17A 108.6
C16 C17 H17A 108.6
C18 C17 H17B 108.6
C16 C17 H17B 108.6
H17A C17 H17B 107.6
C17 C18 C11 114.8(2)
C17 C18 H18A 108.6
C11 C18 H18A 108.6
C17 C18 H18B 108.6
C11 C18 H18B 108.6
H18A C18 H18B 107.5

loop_
_geom_bond_atom_site_label_1
_geom_bond_atom_site_label_2
_geom_bond_distance
Ti1 O1 2.1284(16)
Ti1 B1 2.317(3)
Ti1 C1 2.322(2)
Ti1 C5 2.330(2)
Ti1 C4 2.362(2)
Ti1 C2 2.373(2)
Ti1 Cl1 2.3865(8)
Ti1 C3 2.390(2)
Ti1 H1B 1.85(2)
Ti1 H1A 1.89(3)
C1 C5 1.418(3)
C1 C2 1.423(4)
C1 C1A 1.500(4)
C2 C3 1.407(4)
C2 C2A 1.502(4)
C3 C4 1.421(3)
C3 C3A 1.504(4)
C4 C5 1.415(3)
C4 C4A 1.506(3)
C5 C5A 1.505(3)
C1A H1A1 0.9800
C1A H1A2 0.9800
C1A H1A3 0.9800
C2A H2A1 0.9800
C2A H2A2 0.9800
C2A H2A3 0.9800
C3A H3A1 0.9800
C3A H3A2 0.9800
C3A H3A3 0.9800
C4A H4A1 0.9800
C4A H4A2 0.9800
C4A H4A3 0.9800
C5A H5A1 0.9800
C5A H5A2 0.9800
C5A H5A3 0.9800
O1 C9 1.461(3)
O1 C6 1.464(3)
C6 C7 1.504(4)
C6 H6A 0.9900
C6 H6B 0.9900
C7 C8 1.514(4)
C7 H7A 0.9900
C7 H7B 0.9900
C8 C9 1.496(4)
C8 H8A 0.9900
C8 H8B 0.9900
C9 H9A 0.9900
C9 H9B 0.9900
B1 C11 1.592(4)
B1 C15 1.616(4)
B1 H1B 1.20(3)
B1 H1A 1.22(3)
C11 C12 1.538(4)
C11 C18 1.544(4)
C11 H11 0.98(3)
C12 C13 1.530(4)
C12 H12A 0.9900
C12 H12B 0.9900
C13 C14 1.537(4)
C13 H13A 0.9900
C13 H13B 0.9900
C14 C15 1.551(4)
C14 H14A 0.9900
C14 H14B 0.9900
C15 C16 1.547(4)
C15 H15 0.95(3)
C16 C17 1.529(4)
C16 H16A 0.9900
C16 H16B 0.9900
C17 C18 1.525(4)
C17 H17A 0.9900
C17 H17B 0.9900
C18 H18A 0.9900
C18 H18B 0.9900
